data_7229106
loop_
_publ_author_name
'Smets, M. M. H.'
'Kalkman, E.'
'Tinnemans, P.'
'Krieger, A. M.'
'Meekes, H.'
'Cuppen, H. M.'

_publ_section_title
;
 Polymorphism of the quasiracemate d-2-aminobutyric acid:l-norvaline
;
_journal_name_full CrystEngComm
_journal_paper_doi 10.1039/C7CE01270E
_journal_year 2017
_chemical_absolute_configuration ad
_chemical_formula_moiety 'C5 H11 N O2, C4 H9 N O2'
_chemical_formula_sum 'C9 H20 N2 O4'
_chemical_formula_weight 220.27
_space_group_crystal_system monoclinic
_space_group_IT_number 4
_space_group_name_Hall 'P 2yb'
_space_group_name_H-M_alt 'P 1 21 1'
_symmetry_space_group_name_Hall 'P 2yb'
_symmetry_space_group_name_H-M 'P 1 21 1'
_atom_sites_solution_hydrogens mixed
_atom_sites_solution_primary direct
_atom_sites_solution_secondary difmap
_audit_creation_method SHELXL-2016/6
_audit_update_record
;
2017-05-23 deposited with the CCDC.
2017-09-05 downloaded from the CCDC.
;
_cell_angle_alpha 90
_cell_angle_beta 92.907(9)
_cell_angle_gamma 90
_cell_formula_units_Z 2
_cell_length_a 9.915(3)
_cell_length_b 4.8296(13)
_cell_length_c 11.944(3)
_cell_measurement_reflns_used 1830
_cell_measurement_temperature 100(2)
_cell_measurement_theta_max 25.0
_cell_measurement_theta_min 2.6
_cell_volume 571.2(3)
_computing_cell_refinement Peakref
_computing_data_collection Apex3
_computing_data_reduction SAINT,SADABS-2014/5
_computing_molecular_graphics 'PLATON, Shelxle'
_computing_structure_refinement 'SHELXL-2016/6 (Sheldrick, 2016)'
_computing_structure_solution 'SHELXT 2014/4 (Sheldrick, 2014)'
_diffrn_ambient_temperature 100(2)
_diffrn_detector_area_resol_mean 10.4
_diffrn_measured_fraction_theta_full 0.985
_diffrn_measured_fraction_theta_max 0.985
_diffrn_measurement_device 'Bruker D8 Quest Apex3'
_diffrn_measurement_method '\f and \w scans'
_diffrn_radiation_detector Photon100
_diffrn_radiation_monochromator graphite
_diffrn_radiation_type MoK\a
_diffrn_radiation_wavelength 0.71073
_diffrn_reflns_av_R_equivalents 0.0501
_diffrn_reflns_av_unetI/netI 0.0640
_diffrn_reflns_Laue_measured_fraction_full 0.985
_diffrn_reflns_Laue_measured_fraction_max 0.985
_diffrn_reflns_limit_h_max 11
_diffrn_reflns_limit_h_min -11
_diffrn_reflns_limit_k_max 5
_diffrn_reflns_limit_k_min -5
_diffrn_reflns_limit_l_max 14
_diffrn_reflns_limit_l_min -14
_diffrn_reflns_number 4672
_diffrn_reflns_point_group_measured_fraction_full 0.971
_diffrn_reflns_point_group_measured_fraction_max 0.971
_diffrn_reflns_theta_full 25.057
_diffrn_reflns_theta_max 25.057
_diffrn_reflns_theta_min 2.606
_diffrn_source 'sealed tube'
_exptl_absorpt_coefficient_mu 0.100
_exptl_absorpt_correction_T_max 0.7452
_exptl_absorpt_correction_T_min 0.6065
_exptl_absorpt_correction_type multi-scan
_exptl_absorpt_process_details
;
 SADABS 2016/2: Krause, L., Herbst-Irmer, R., Sheldrick G.M. & Stalke D.,
 J. Appl. Cryst. 48 (2015) 3-10
;
_exptl_crystal_colour colourless
_exptl_crystal_density_diffrn 1.281
_exptl_crystal_description plate
_exptl_crystal_F_000 240
_exptl_crystal_size_max 0.512
_exptl_crystal_size_mid 0.470
_exptl_crystal_size_min 0.020
_refine_diff_density_max 0.393
_refine_diff_density_min -0.326
_refine_diff_density_rms 0.081
_refine_ls_abs_structure_details
;
 Flack x determined using 562 quotients [(I+)-(I-)]/[(I+)+(I-)]
 (Parsons, Flack and Wagner, Acta Cryst. B69 (2013) 249-259).
;
_refine_ls_abs_structure_Flack -1.6(10)
_refine_ls_extinction_method none
_refine_ls_goodness_of_fit_ref 1.053
_refine_ls_hydrogen_treatment mixed
_refine_ls_matrix_type full
_refine_ls_number_parameters 156
_refine_ls_number_reflns 1963
_refine_ls_number_restraints 1
_refine_ls_restrained_S_all 1.052
_refine_ls_R_factor_all 0.0921
_refine_ls_R_factor_gt 0.0677
_refine_ls_shift/su_max 0.000
_refine_ls_shift/su_mean 0.000
_refine_ls_structure_factor_coef Fsqd
_refine_ls_weighting_details 'w=1/[\s^2^(Fo^2^)+(0.0702P)^2^+1.3855P] where P=(Fo^2^+2Fc^2^)/3'
_refine_ls_weighting_scheme calc
_refine_ls_wR_factor_gt 0.1715
_refine_ls_wR_factor_ref 0.1869
_reflns_Friedel_coverage 0.746
_reflns_Friedel_fraction_full 0.953
_reflns_Friedel_fraction_max 0.953
_reflns_number_gt 1485
_reflns_number_total 1963
_reflns_threshold_expression 'I > 2\s(I)'
_cod_data_source_file c7ce01270e2.cif
_cod_data_source_block p1736d
_cod_database_code 7229106
_shelx_shelxl_version_number 2016/6
_shelx_space_group_comment
;
The symmetry employed for this shelxl refinement is uniquely defined
by the following loop, which should always be used as a source of
symmetry information in preference to the above space-group names.
They are only intended as comments.
;
_shelx_estimated_absorpt_t_min 0.951
_shelx_estimated_absorpt_t_max 0.998

loop_
_space_group_symop_operation_xyz
'x, y, z'
'-x, y+1/2, -z'

loop_
_atom_site_label
_atom_site_type_symbol
_atom_site_fract_x
_atom_site_fract_y
_atom_site_fract_z
_atom_site_U_iso_or_equiv
_atom_site_adp_type
_atom_site_occupancy
_atom_site_site_symmetry_order
_atom_site_calc_flag
_atom_site_refinement_flags_posn
_atom_site_refinement_flags_adp
O01 O 0.5666(5) -0.0665(10) 0.0913(4) 0.0247(12) Uani 1 1 d . .
O02 O 0.7231(4) 0.2195(11) 0.1677(4) 0.0270(13) Uani 1 1 d . .
C03 C 0.6024(7) 0.1448(15) 0.1449(6) 0.0204(16) Uani 1 1 d . .
C04 C 0.4915(6) 0.3147(19) 0.1967(6) 0.0229(16) Uani 1 1 d . .
H04 H 0.521461 0.511729 0.204622 0.027 Uiso 1 1 calc R U
N05 N 0.3658(6) 0.3012(15) 0.1228(5) 0.0210(14) Uani 1 1 d . .
H05A H 0.339(8) 0.12(2) 0.130(7) 0.032 Uiso 1 1 d . U
H05B H 0.392(7) 0.35(2) 0.044(7) 0.032 Uiso 1 1 d . U
H05C H 0.300(9) 0.447(19) 0.135(6) 0.032 Uiso 1 1 d . U
C06 C 0.4656(6) 0.1967(17) 0.3119(6) 0.0230(16) Uani 1 1 d . .
H06A H 0.445116 -0.003044 0.303460 0.028 Uiso 1 1 calc R U
H06B H 0.549617 0.213472 0.359781 0.028 Uiso 1 1 calc R U
C07 C 0.3518(7) 0.3326(18) 0.3718(6) 0.0286(16) Uani 1 1 d . .
H07A H 0.373601 0.530719 0.383950 0.034 Uiso 1 1 calc R U
H07B H 0.267905 0.322181 0.323397 0.034 Uiso 1 1 calc R U
C08 C 0.3271(7) 0.1993(19) 0.4838(6) 0.0353(18) Uani 1 1 d . .
H08A H 0.304391 0.003505 0.472318 0.053 Uiso 1 1 calc R U
H08B H 0.252189 0.293632 0.518254 0.053 Uiso 1 1 calc R U
H08C H 0.408815 0.214497 0.533099 0.053 Uiso 1 1 calc R U
O09 O 0.0640(4) 1.0641(9) 0.0854(4) 0.0218(12) Uani 1 1 d . .
O10 O 0.2263(4) 0.7919(11) 0.1652(4) 0.0244(12) Uani 1 1 d . .
C11 C 0.1037(7) 0.8573(16) 0.1397(6) 0.0201(16) Uani 1 1 d . .
C12 C -0.0023(6) 0.6664(16) 0.1875(6) 0.0193(15) Uani 1 1 d . .
H12 H 0.024908 0.471038 0.172393 0.023 Uiso 1 1 calc R U
N13 N -0.1356(5) 0.7167(14) 0.1266(5) 0.0189(13) Uani 1 1 d . .
H13A H -0.171(8) 0.90(2) 0.138(6) 0.028 Uiso 1 1 d . U
H13B H -0.189(8) 0.567(19) 0.150(6) 0.028 Uiso 1 1 d . U
H13C H -0.120(7) 0.710(17) 0.039(6) 0.028 Uiso 1 1 d . U
C14 C -0.0096(7) 0.6996(17) 0.3136(6) 0.0232(15) Uani 1 1 d . .
H14A H -0.085812 0.586682 0.338687 0.028 Uiso 1 1 calc R U
H14B H 0.074313 0.623972 0.350249 0.028 Uiso 1 1 calc R U
C15 C -0.0276(7) 0.9915(17) 0.3534(6) 0.0285(17) Uani 1 1 d . .
H15A H 0.049650 1.103781 0.332769 0.043 Uiso 1 1 calc R U
H15B H -0.033294 0.992476 0.435099 0.043 Uiso 1 1 calc R U
H15C H -0.110801 1.068791 0.318385 0.043 Uiso 1 1 calc R U

loop_
_atom_site_aniso_label
_atom_site_aniso_U_11
_atom_site_aniso_U_22
_atom_site_aniso_U_33
_atom_site_aniso_U_23
_atom_site_aniso_U_13
_atom_site_aniso_U_12
O01 0.014(2) 0.020(3) 0.040(3) -0.002(2) 0.002(2) 0.002(2)
O02 0.006(2) 0.028(3) 0.046(3) -0.001(3) 0.002(2) 0.003(2)
C03 0.013(3) 0.018(4) 0.031(4) 0.002(3) 0.005(3) 0.004(3)
C04 0.008(3) 0.027(4) 0.033(4) -0.005(4) -0.003(3) 0.008(3)
N05 0.007(3) 0.019(4) 0.037(4) 0.002(3) 0.000(2) 0.006(3)
C06 0.013(3) 0.020(4) 0.036(4) -0.002(3) 0.002(3) 0.003(3)
C07 0.017(3) 0.029(4) 0.040(4) 0.000(4) 0.001(3) 0.000(3)
C08 0.025(4) 0.047(5) 0.035(4) 0.003(4) 0.005(3) 0.006(4)
O09 0.012(2) 0.010(3) 0.044(3) 0.001(2) 0.004(2) 0.004(2)
O10 0.006(2) 0.023(3) 0.044(3) 0.001(2) 0.002(2) 0.005(2)
C11 0.011(3) 0.017(4) 0.033(4) -0.007(4) 0.006(3) 0.003(3)
C12 0.005(3) 0.013(3) 0.041(4) 0.001(3) 0.002(3) 0.004(3)
N13 0.007(3) 0.019(4) 0.031(3) -0.002(3) 0.001(2) 0.004(3)
C14 0.012(3) 0.022(4) 0.035(4) 0.004(3) 0.002(3) 0.000(3)
C15 0.019(3) 0.031(5) 0.036(4) 0.004(3) 0.004(3) 0.000(3)

loop_
_atom_type_symbol
_atom_type_description
_atom_type_scat_dispersion_real
_atom_type_scat_dispersion_imag
_atom_type_scat_source
C C 0.0033 0.0016 'International Tables Vol C Tables 4.2.6.8 and 6.1.1.4'
H H 0.0000 0.0000 'International Tables Vol C Tables 4.2.6.8 and 6.1.1.4'
N N 0.0061 0.0033 'International Tables Vol C Tables 4.2.6.8 and 6.1.1.4'
O O 0.0106 0.0060 'International Tables Vol C Tables 4.2.6.8 and 6.1.1.4'

loop_
_geom_angle_atom_site_label_1
_geom_angle_atom_site_label_2
_geom_angle_atom_site_label_3
_geom_angle
O01 C03 O02 125.8(7)
O01 C03 C04 117.1(6)
O02 C03 C04 116.8(6)
N05 C04 C06 110.1(6)
N05 C04 C03 109.5(6)
C06 C04 C03 108.8(7)
N05 C04 H04 109.5
C06 C04 H04 109.5
C03 C04 H04 109.5
C04 N05 H05A 104(5)
C04 N05 H05B 107(4)
H05A N05 H05B 114(7)
C04 N05 H05C 115(4)
H05A N05 H05C 118(7)
H05B N05 H05C 100(7)
C07 C06 C04 115.4(6)
C07 C06 H06A 108.4
C04 C06 H06A 108.4
C07 C06 H06B 108.4
C04 C06 H06B 108.4
H06A C06 H06B 107.5
C08 C07 C06 113.0(6)
C08 C07 H07A 109.0
C06 C07 H07A 109.0
C08 C07 H07B 109.0
C06 C07 H07B 109.0
H07A C07 H07B 107.8
C07 C08 H08A 109.5
C07 C08 H08B 109.5
H08A C08 H08B 109.5
C07 C08 H08C 109.5
H08A C08 H08C 109.5
H08B C08 H08C 109.5
O09 C11 O10 126.5(7)
O09 C11 C12 118.3(6)
O10 C11 C12 115.1(6)
N13 C12 C14 112.3(5)
N13 C12 C11 109.1(6)
C14 C12 C11 112.0(6)
N13 C12 H12 107.8
C14 C12 H12 107.8
C11 C12 H12 107.8
C12 N13 H13A 114(5)
C12 N13 H13B 103(5)
H13A N13 H13B 116(7)
C12 N13 H13C 108(4)
H13A N13 H13C 104(6)
H13B N13 H13C 112(6)
C15 C14 C12 115.1(6)
C15 C14 H14A 108.5
C12 C14 H14A 108.5
C15 C14 H14B 108.5
C12 C14 H14B 108.5
H14A C14 H14B 107.5
C14 C15 H15A 109.5
C14 C15 H15B 109.5
H15A C15 H15B 109.5
C14 C15 H15C 109.5
H15A C15 H15C 109.5
H15B C15 H15C 109.5

loop_
_geom_bond_atom_site_label_1
_geom_bond_atom_site_label_2
_geom_bond_distance
O01 C03 1.247(9)
O02 C03 1.266(8)
C03 C04 1.528(9)
C04 N05 1.492(8)
C04 C06 1.523(11)
C04 H04 1.0000
N05 H05A 0.90(10)
N05 H05B 1.02(8)
N05 H05C 0.98(9)
C06 C07 1.516(9)
C06 H06A 0.9900
C06 H06B 0.9900
C07 C08 1.515(11)
C07 H07A 0.9900
C07 H07B 0.9900
C08 H08A 0.9800
C08 H08B 0.9800
C08 H08C 0.9800
O09 C11 1.243(9)
O10 C11 1.278(8)
C11 C12 1.530(10)
C12 N13 1.496(8)
C12 C14 1.521(10)
C12 H12 1.0000
N13 H13A 0.95(10)
N13 H13B 0.95(9)
N13 H13C 1.07(8)
C14 C15 1.501(10)
C14 H14A 0.9900
C14 H14B 0.9900
C15 H15A 0.9800
C15 H15B 0.9800
C15 H15C 0.9800

loop_
_geom_torsion_atom_site_label_1
_geom_torsion_atom_site_label_2
_geom_torsion_atom_site_label_3
_geom_torsion_atom_site_label_4
_geom_torsion
O01 C03 C04 N05 -33.5(9)
O02 C03 C04 N05 151.8(7)
O01 C03 C04 C06 86.9(7)
O02 C03 C04 C06 -87.8(8)
N05 C04 C06 C07 -56.5(9)
C03 C04 C06 C07 -176.5(6)
C04 C06 C07 C08 177.7(7)
O09 C11 C12 N13 19.0(9)
O10 C11 C12 N13 -164.4(6)
O09 C11 C12 C14 -105.9(7)
O10 C11 C12 C14 70.7(8)
N13 C12 C14 C15 -70.8(8)
C11 C12 C14 C15 52.4(8)
